data_1505211
loop_
_publ_author_name
'Babu, N. Jagadeesh'
'Reddy, L. Sreenivas'
'Nangia, Ashwini'

_publ_section_title
;
 Amide&#x2212;N-Oxide Heterosynthon and Amide Dimer Homosynthon in
 Cocrystals of Carboxamide Drugs and PyridineN-Oxides
;
_journal_issue 3
_journal_name_full 'Molecular Pharmaceutics'
_journal_page_first 417
_journal_paper_doi 10.1021/mp070014c
_journal_volume 4
_journal_year 2007
_chemical_formula_moiety 'C10 H8 N2 O2, 2(C7 H7 N O2)'
_chemical_formula_sum 'C24 H22 N4 O6'
_chemical_formula_weight 462.46
_chemical_name_systematic
; 
 1:1 cocrystal of 4-hydroxybenzamide and bipyridine-N,N'-dioxide 
;
_space_group_IT_number 2
_symmetry_cell_setting triclinic
_symmetry_space_group_name_Hall '-P 1'
_symmetry_space_group_name_H-M 'P -1'
_atom_sites_solution_hydrogens geom
_atom_sites_solution_primary direct
_atom_sites_solution_secondary difmap
_audit_creation_method SHELXL-97
_cell_angle_alpha 69.893(10)
_cell_angle_beta 84.232(10)
_cell_angle_gamma 84.969(10)
_cell_formula_units_Z 1
_cell_length_a 5.692(4)
_cell_length_b 9.482(6)
_cell_length_c 10.751(7)
_cell_measurement_reflns_used 2359
_cell_measurement_temperature 293(2)
_cell_measurement_theta_max 25.79
_cell_measurement_theta_min 2.49
_cell_volume 541.2(6)
_computing_cell_refinement 'Bruker SMART'
_computing_data_collection 'Bruker SMART'
_computing_data_reduction 'Bruker SAINT'
_computing_molecular_graphics 'Bruker SHELXTL'
_computing_publication_material 'Bruker SHELXTL'
_computing_structure_refinement 'SHELXL-97 (Sheldrick, 1997)'
_computing_structure_solution 'SHELXS-97 (Sheldrick, 1990)'
_diffrn_ambient_temperature 293(2)
_diffrn_measured_fraction_theta_full 0.985
_diffrn_measured_fraction_theta_max 0.985
_diffrn_measurement_device_type 'CCD area detector'
_diffrn_measurement_method 'phi and omega scans'
_diffrn_radiation_monochromator graphite
_diffrn_radiation_source 'fine-focus sealed tube'
_diffrn_radiation_type MoK\a
_diffrn_radiation_wavelength 0.71073
_diffrn_reflns_av_R_equivalents 0.0240
_diffrn_reflns_av_sigmaI/netI 0.0292
_diffrn_reflns_limit_h_max 7
_diffrn_reflns_limit_h_min -7
_diffrn_reflns_limit_k_max 11
_diffrn_reflns_limit_k_min -11
_diffrn_reflns_limit_l_max 13
_diffrn_reflns_limit_l_min -13
_diffrn_reflns_number 5499
_diffrn_reflns_theta_full 26.17
_diffrn_reflns_theta_max 26.17
_diffrn_reflns_theta_min 2.02
_exptl_absorpt_coefficient_mu 0.104
_exptl_absorpt_correction_T_max 0.9958
_exptl_absorpt_correction_T_min 0.9547
_exptl_absorpt_correction_type multi-scan
_exptl_absorpt_process_details 'Bruker AXS SADABS program'
_exptl_crystal_colour colourless
_exptl_crystal_density_diffrn 1.419
_exptl_crystal_density_method 'not measured'
_exptl_crystal_description plate
_exptl_crystal_F_000 242
_exptl_crystal_size_max 0.45
_exptl_crystal_size_mid 0.40
_exptl_crystal_size_min 0.04
_refine_diff_density_max 0.239
_refine_diff_density_min -0.170
_refine_diff_density_rms 0.038
_refine_ls_extinction_method none
_refine_ls_goodness_of_fit_ref 1.028
_refine_ls_hydrogen_treatment mixed
_refine_ls_matrix_type full
_refine_ls_number_parameters 166
_refine_ls_number_reflns 2133
_refine_ls_number_restraints 0
_refine_ls_restrained_S_all 1.028
_refine_ls_R_factor_all 0.0665
_refine_ls_R_factor_gt 0.0455
_refine_ls_shift/su_max 0.000
_refine_ls_shift/su_mean 0.000
_refine_ls_structure_factor_coef Fsqd
_refine_ls_weighting_details 'calc w=1/[\s^2^(Fo^2^)+(0.0724P)^2^+0.0577P] where P=(Fo^2^+2Fc^2^)/3'
_refine_ls_weighting_scheme calc
_refine_ls_wR_factor_gt 0.1201
_refine_ls_wR_factor_ref 0.1323
_reflns_number_gt 1518
_reflns_number_total 2133
_reflns_threshold_expression >2sigma(I)
_cod_data_source_file mp070014csi20070123_112453.cif
_cod_data_source_block an603_m
_cod_depositor_comments
;
The following automatic conversions were performed:

'_symmetry_cell_setting' value 'Triclinic' changed to 'triclinic'
according to /home/saulius/struct/CIF-dictionaries/cif_core.dic
dictionary named 'cif_core.dic' version 2.4.1 from 2010-06-29.

Automatic conversion script
Id: cif_fix_values 1715 2011-07-08 13:25:40Z adriana 
;
_cod_original_sg_symbol_H-M 'P-1   '
_cod_database_code 1505211

loop_
_symmetry_equiv_pos_as_xyz
'x, y, z'
'-x, -y, -z'

loop_
_atom_site_label
_atom_site_type_symbol
_atom_site_fract_x
_atom_site_fract_y
_atom_site_fract_z
_atom_site_U_iso_or_equiv
_atom_site_adp_type
_atom_site_occupancy
_atom_site_symmetry_multiplicity
_atom_site_calc_flag
_atom_site_refinement_flags
O2 O 0.4216(3) 0.18388(17) -0.06446(13) 0.0588(4) Uani 1 1 d .
C2 C 0.4656(3) 0.36734(18) 0.23063(16) 0.0389(4) Uani 1 1 d .
C1 C 0.4883(3) 0.4251(2) 0.34107(17) 0.0449(5) Uani 1 1 d .
C5 C 0.4316(3) 0.24610(19) 0.03044(16) 0.0404(4) Uani 1 1 d .
C4 C 0.2519(3) 0.3423(2) 0.05751(17) 0.0446(4) Uani 1 1 d .
H4 H 0.1190 0.3666 0.0089 0.053 Uiso 1 1 calc R
O1 O 0.6399(2) 0.36906(17) 0.42072(14) 0.0679(5) Uani 1 1 d .
N1 N 0.3346(3) 0.5336(2) 0.3541(2) 0.0620(5) Uani 1 1 d .
C3 C 0.2691(3) 0.4019(2) 0.15570(18) 0.0451(5) Uani 1 1 d .
H3 H 0.1473 0.4666 0.1725 0.054 Uiso 1 1 calc R
C7 C 0.6440(3) 0.27055(19) 0.20238(17) 0.0439(4) Uani 1 1 d .
H7 H 0.7765 0.2457 0.2513 0.053 Uiso 1 1 calc R
C6 C 0.6296(3) 0.2107(2) 0.10424(18) 0.0481(5) Uani 1 1 d .
H6 H 0.7518 0.1467 0.0869 0.058 Uiso 1 1 calc R
C10 C 0.9946(3) 0.96309(18) 0.45005(15) 0.0368(4) Uani 1 1 d .
O3 O 0.9775(2) 0.74689(16) 0.18072(13) 0.0609(4) Uani 1 1 d .
N3 N 0.9786(3) 0.82030(16) 0.26511(14) 0.0435(4) Uani 1 1 d .
C9 C 1.1600(3) 0.9846(2) 0.34193(18) 0.0463(5) Uani 1 1 d .
H9 H 1.2809 1.0488 0.3307 0.056 Uiso 1 1 calc R
C8 C 1.1492(3) 0.9135(2) 0.25156(18) 0.0493(5) Uani 1 1 d .
H8 H 1.2621 0.9304 0.1799 0.059 Uiso 1 1 calc R
C11 C 0.8157(4) 0.8709(2) 0.45664(19) 0.0581(6) Uani 1 1 d .
H11 H 0.6958 0.8565 0.5245 0.070 Uiso 1 1 calc R
C12 C 0.8111(4) 0.8003(2) 0.3652(2) 0.0609(6) Uani 1 1 d .
H12 H 0.6898 0.7375 0.3729 0.073 Uiso 1 1 calc R
H2 H 0.283(5) 0.211(3) -0.100(3) 0.094(9) Uiso 1 1 d .
H1A H 0.342(4) 0.566(2) 0.426(2) 0.071(7) Uiso 1 1 d .
H1B H 0.234(4) 0.575(2) 0.297(2) 0.074(7) Uiso 1 1 d .

loop_
_atom_site_aniso_label
_atom_site_aniso_U_11
_atom_site_aniso_U_22
_atom_site_aniso_U_33
_atom_site_aniso_U_23
_atom_site_aniso_U_13
_atom_site_aniso_U_12
O2 0.0569(9) 0.0807(10) 0.0539(8) -0.0440(8) -0.0109(7) 0.0127(7)
C2 0.0417(10) 0.0398(9) 0.0354(9) -0.0114(7) -0.0061(7) -0.0056(7)
C1 0.0472(11) 0.0472(10) 0.0442(10) -0.0175(8) -0.0112(8) -0.0055(8)
C5 0.0420(10) 0.0468(10) 0.0345(9) -0.0168(7) -0.0009(7) -0.0026(8)
C4 0.0417(10) 0.0544(11) 0.0432(10) -0.0225(8) -0.0136(8) 0.0048(8)
O1 0.0650(9) 0.0896(11) 0.0656(9) -0.0450(8) -0.0335(7) 0.0196(8)
N1 0.0792(13) 0.0609(11) 0.0610(11) -0.0376(9) -0.0349(10) 0.0196(9)
C3 0.0443(10) 0.0496(10) 0.0481(10) -0.0253(8) -0.0115(8) 0.0084(8)
C7 0.0356(9) 0.0533(11) 0.0418(10) -0.0139(8) -0.0073(7) -0.0006(8)
C6 0.0402(10) 0.0582(11) 0.0475(10) -0.0225(9) -0.0036(8) 0.0077(8)
C10 0.0407(9) 0.0372(9) 0.0341(9) -0.0142(7) -0.0039(7) -0.0013(7)
O3 0.0631(9) 0.0789(10) 0.0621(9) -0.0511(8) -0.0152(7) 0.0069(7)
N3 0.0455(9) 0.0507(9) 0.0430(8) -0.0274(7) -0.0079(7) 0.0043(7)
C9 0.0428(10) 0.0533(11) 0.0508(11) -0.0285(9) 0.0053(8) -0.0091(8)
C8 0.0449(11) 0.0627(12) 0.0482(11) -0.0311(9) 0.0072(8) -0.0058(9)
C11 0.0664(13) 0.0720(13) 0.0469(11) -0.0327(10) 0.0133(10) -0.0293(11)
C12 0.0663(13) 0.0740(14) 0.0561(12) -0.0366(11) 0.0078(10) -0.0310(11)

loop_
_atom_type_symbol
_atom_type_description
_atom_type_scat_dispersion_real
_atom_type_scat_dispersion_imag
_atom_type_scat_source
C C 0.0033 0.0016 'International Tables Vol C Tables 4.2.6.8 and 6.1.1.4'
H H 0.0000 0.0000 'International Tables Vol C Tables 4.2.6.8 and 6.1.1.4'
N N 0.0061 0.0033 'International Tables Vol C Tables 4.2.6.8 and 6.1.1.4'
O O 0.0106 0.0060 'International Tables Vol C Tables 4.2.6.8 and 6.1.1.4'

loop_
_geom_angle_atom_site_label_1
_geom_angle_atom_site_label_2
_geom_angle_atom_site_label_3
_geom_angle
_geom_angle_site_symmetry_3
C5 O2 H2 109.2(17) .
C7 C2 C3 117.72(16) .
C7 C2 C1 119.15(15) .
C3 C2 C1 123.10(16) .
O1 C1 N1 121.32(18) .
O1 C1 C2 120.52(17) .
N1 C1 C2 118.10(16) .
O2 C5 C4 122.44(16) .
O2 C5 C6 118.42(16) .
C4 C5 C6 119.13(16) .
C3 C4 C5 120.38(16) .
C3 C4 H4 119.8 .
C5 C4 H4 119.8 .
C1 N1 H1A 118.3(14) .
C1 N1 H1B 121.1(16) .
H1A N1 H1B 121(2) .
C4 C3 C2 121.19(16) .
C4 C3 H3 119.4 .
C2 C3 H3 119.4 .
C6 C7 C2 121.69(16) .
C6 C7 H7 119.2 .
C2 C7 H7 119.2 .
C7 C6 C5 119.89(16) .
C7 C6 H6 120.1 .
C5 C6 H6 120.1 .
C11 C10 C9 115.64(16) .
C11 C10 C10 121.99(19) 2_776
C9 C10 C10 122.35(19) 2_776
O3 N3 C8 119.90(15) .
O3 N3 C12 120.35(16) .
C8 N3 C12 119.74(15) .
C8 C9 C10 121.54(17) .
C8 C9 H9 119.2 .
C10 C9 H9 119.2 .
N3 C8 C9 120.69(17) .
N3 C8 H8 119.7 .
C9 C8 H8 119.7 .
C12 C11 C10 121.36(18) .
C12 C11 H11 119.3 .
C10 C11 H11 119.3 .
N3 C12 C11 120.93(18) .
N3 C12 H12 119.5 .
C11 C12 H12 119.5 .

loop_
_geom_bond_atom_site_label_1
_geom_bond_atom_site_label_2
_geom_bond_distance
_geom_bond_site_symmetry_2
O2 C5 1.351(2) .
O2 H2 0.89(3) .
C2 C7 1.390(2) .
C2 C3 1.394(2) .
C2 C1 1.489(2) .
C1 O1 1.231(2) .
C1 N1 1.326(3) .
C5 C4 1.386(3) .
C5 C6 1.394(3) .
C4 C3 1.373(2) .
C4 H4 0.9300 .
N1 H1A 0.93(3) .
N1 H1B 0.85(2) .
C3 H3 0.9300 .
C7 C6 1.370(3) .
C7 H7 0.9300 .
C6 H6 0.9300 .
C10 C11 1.380(3) .
C10 C9 1.389(2) .
C10 C10 1.478(3) 2_776
O3 N3 1.3206(19) .
N3 C8 1.334(2) .
N3 C12 1.337(3) .
C9 C8 1.368(2) .
C9 H9 0.9300 .
C8 H8 0.9300 .
C11 C12 1.370(3) .
C11 H11 0.9300 .
C12 H12 0.9300 .
